data_7127202
loop_
_publ_author_name
'Tan, Heng'
'Khan, Ruhima'
'Xu, Dandan'
'Zhou, Yongyun'
'Zhang, Xuexin'
'Shi, Guangrui'
'Fan, Baomin'

_publ_section_title
;
 Cobalt-catalyzed ring-opening addition of azabenzonorbornadienes via
 C(sp<sup>3</sup>)-H bond activation of 8-methylquinoline.
;
_journal_issue 83
_journal_name_full 'Chemical communications (Cambridge, England)'
_journal_page_first 12570
_journal_page_last 12573
_journal_paper_doi 10.1039/d0cc05374k
_journal_volume 56
_journal_year 2020
_chemical_formula_moiety 'C27 H24 N2 O2 S'
_chemical_formula_sum 'C27 H24 N2 O2 S'
_chemical_formula_weight 440.54
_space_group_crystal_system monoclinic
_space_group_IT_number 14
_space_group_name_Hall '-P 2yn'
_space_group_name_H-M_alt 'P 1 21/n 1'
_atom_sites_solution_hydrogens geom
_audit_update_record
;
2020-07-26 deposited with the CCDC.	2020-09-07 downloaded from the CCDC.
;
_cell_angle_alpha 90
_cell_angle_beta 96.5120(10)
_cell_angle_gamma 90
_cell_formula_units_Z 4
_cell_length_a 8.1661(2)
_cell_length_b 25.3026(5)
_cell_length_c 10.7553(2)
_cell_measurement_reflns_used 9854
_cell_measurement_temperature 100.(2)
_cell_measurement_theta_max 72.2857
_cell_measurement_theta_min 3.4935
_cell_volume 2207.96(8)
_computing_cell_refinement 'SAINT V8.38A (Bruker AXS Inc., 2017)'
_computing_data_collection 'Bruker Instrument Service vV6.2.9'
_computing_data_reduction 'SAINT V8.38A (Bruker AXS Inc., 2017)'
_computing_molecular_graphics 'shelXle (C.B. Huebschle, rev 882)'
_computing_structure_refinement 'SHELXL-2017/1 (Sheldrick, 2017)'
_computing_structure_solution 'SHELXT 2014/5 (Sheldrick, 2014)'
_diffrn_ambient_temperature 100.(2)
_diffrn_detector_area_resol_mean 7.3910
_diffrn_measured_fraction_theta_full 0.997
_diffrn_measured_fraction_theta_max 0.997
_diffrn_measurement_device_type 'Bruker D8 QUEST PHOTON II'
_diffrn_radiation_monochromator 'Helixos MX multilayer Optic'
_diffrn_radiation_type 'Cu K\a'
_diffrn_radiation_wavelength 1.54178
_diffrn_reflns_av_R_equivalents 0.0373
_diffrn_reflns_av_unetI/netI 0.0231
_diffrn_reflns_limit_h_max 10
_diffrn_reflns_limit_h_min -9
_diffrn_reflns_limit_k_max 31
_diffrn_reflns_limit_k_min -31
_diffrn_reflns_limit_l_max 12
_diffrn_reflns_limit_l_min -13
_diffrn_reflns_number 25622
_diffrn_reflns_theta_full 72.44
_diffrn_reflns_theta_max 72.44
_diffrn_reflns_theta_min 3.49
_diffrn_source 'Ius Diamond'
_diffrn_source_type Microfocus
_exptl_absorpt_coefficient_mu 1.516
_exptl_absorpt_correction_T_max 0.83
_exptl_absorpt_correction_T_min 0.57
_exptl_absorpt_correction_type multi-scan
_exptl_absorpt_process_details
;
SADABS-2016/2 - Bruker AXS area detector scaling and absorption correction
;
_exptl_crystal_colour 'clear light colourless'
_exptl_crystal_density_diffrn 1.325
_exptl_crystal_density_method 'not measured'
_exptl_crystal_description prism
_exptl_crystal_F_000 928
_exptl_crystal_size_max 0.250
_exptl_crystal_size_mid 0.150
_exptl_crystal_size_min 0.130
_refine_diff_density_max 0.357
_refine_diff_density_min -0.431
_refine_ls_extinction_method none
_refine_ls_goodness_of_fit_ref 1.037
_refine_ls_hydrogen_treatment constr
_refine_ls_matrix_type full
_refine_ls_number_parameters 290
_refine_ls_number_reflns 4363
_refine_ls_number_restraints 0
_refine_ls_restrained_S_all 1.037
_refine_ls_R_factor_all 0.0384
_refine_ls_R_factor_gt 0.0354
_refine_ls_shift/su_max 0.001
_refine_ls_shift/su_mean 0.000
_refine_ls_structure_factor_coef Fsqd
_refine_ls_weighting_details 'w=1/[\s^2^(Fo^2^)+(0.0481P)^2^+0.9940P] where P=(Fo^2^+2Fc^2^)/3'
_refine_ls_weighting_scheme calc
_refine_ls_wR_factor_gt 0.0923
_refine_ls_wR_factor_ref 0.0949
_reflns_number_gt 4016
_reflns_number_total 4363
_reflns_threshold_expression 'I > 2\s(I)'
_cod_data_source_file d0cc05374k2.cif
_cod_data_source_block qth1
_cod_depositor_comments
;
The following automatic conversions were performed:

data item '_exptl_absorpt_correction_type' value 'Multi-Scan' was
changed to 'multi-scan' in accordance with the
/home/data/users/saulius/crontab/automatic-downloads/rss-feeds/RSC/lib/dictionaries/cif_core.dic
dictionary named 'cif_core.dic' version 2.4.2 last updated on
2011-04-26.

Automatic conversion script
Id: cif_fix_values 7556 2019-12-06 15:28:31Z antanas 

 Adding full bibliography for 7127202.cif.
;
_cod_database_code 7127202

loop_
_space_group_symop_operation_xyz
'x, y, z'
'-x+1/2, y+1/2, -z+1/2'
'-x, -y, -z'
'x-1/2, -y-1/2, z-1/2'

loop_
_atom_site_type_symbol
_atom_site_label
_atom_site_fract_x
_atom_site_fract_y
_atom_site_fract_z
_atom_site_U_iso_or_equiv
_atom_site_adp_type
_atom_site_calc_flag
_atom_site_refinement_flags_adp
_atom_site_refinement_flags_occupancy
_atom_site_refinement_flags_posn
_atom_site_occupancy
_atom_site_disorder_assembly
_atom_site_disorder_group
S S1 0.53807(4) 0.57618(2) 0.33672(3) 0.02061(10) Uani d . . . 1 . .
O O1 0.61818(12) 0.53890(4) 0.42411(10) 0.0258(2) Uani d . . . 1 . .
O O2 0.63405(12) 0.61475(4) 0.27846(10) 0.0270(2) Uani d . . . 1 . .
N N1 0.41122(14) 0.61008(4) 0.40697(11) 0.0228(2) Uani d . . . 1 . .
H H1A 0.408937 0.644514 0.39539 0.027 Uiso calc U . R 1 . .
N N2 0.30476(15) 0.71798(4) 0.41261(11) 0.0240(3) Uani d . . . 1 . .
C C1 0.1484(2) 0.44924(7) -0.07391(16) 0.0370(4) Uani d . . . 1 . .
H H1 0.206261 0.416326 -0.089072 0.056 Uiso calc U . R 1 . .
H H3 0.134208 0.470239 -0.150944 0.056 Uiso calc U . R 1 . .
H H4 0.04018 0.440964 -0.047841 0.056 Uiso calc U . R 1 . .
C C2 0.24807(17) 0.48032(6) 0.02789(14) 0.0277(3) Uani d . . . 1 . .
C C3 0.29899(19) 0.53172(6) 0.00553(14) 0.0294(3) Uani d . . . 1 . .
H H22 0.272442 0.546834 -0.075101 0.035 Uiso calc U . R 1 . .
C C4 0.38770(18) 0.56118(6) 0.09889(14) 0.0266(3) Uani d . . . 1 . .
H H21 0.42097 0.596247 0.082638 0.032 Uiso calc U . R 1 . .
C C5 0.42735(16) 0.53884(5) 0.21639(13) 0.0215(3) Uani d . . . 1 . .
C C6 0.29911(16) 0.58751(5) 0.48900(12) 0.0204(3) Uani d . . . 1 . .
H H20 0.335346 0.550262 0.506893 0.024 Uiso calc U . R 1 . .
C C7 0.12080(17) 0.58512(5) 0.42509(14) 0.0239(3) Uani d . . . 1 . .
H H19 0.117538 0.55715 0.35917 0.029 Uiso calc U . R 1 . .
C C8 0.05457(18) 0.63706(6) 0.35887(14) 0.0263(3) Uani d . . . 1 . .
H H18 0.129977 0.647349 0.297169 0.032 Uiso calc U . R 1 . .
H H12 -0.054488 0.629645 0.312066 0.032 Uiso calc U . R 1 . .
C C9 0.03717(17) 0.68331(5) 0.44527(13) 0.0248(3) Uani d . . . 1 . .
C C10 0.16625(17) 0.72088(5) 0.47380(13) 0.0222(3) Uani d . . . 1 . .
C C11 0.14990(18) 0.76059(5) 0.56574(13) 0.0239(3) Uani d . . . 1 . .
C C12 0.28205(19) 0.79604(6) 0.59492(14) 0.0281(3) Uani d . . . 1 . .
H H15 0.275642 0.822481 0.656893 0.034 Uiso calc U . R 1 . .
C C13 0.4192(2) 0.79217(6) 0.53369(15) 0.0308(3) Uani d . . . 1 . .
H H2 0.509156 0.815768 0.552046 0.037 Uiso calc U . R 1 . .
C C14 0.29222(18) 0.45847(6) 0.14566(14) 0.0281(3) Uani d . . . 1 . .
H H5 0.260906 0.423153 0.161427 0.034 Uiso calc U . R 1 . .
C C15 0.38089(18) 0.48711(6) 0.24048(14) 0.0256(3) Uani d . . . 1 . .
H H23 0.409555 0.471755 0.320603 0.031 Uiso calc U . R 1 . .
C C16 0.00886(18) 0.56715(6) 0.51899(17) 0.0322(4) Uani d . . . 1 . .
H H6 -0.085333 0.546411 0.491607 0.039 Uiso calc U . R 1 . .
C C17 0.0393(2) 0.57973(6) 0.63907(17) 0.0351(4) Uani d . . . 1 . .
H H7 -0.034267 0.56791 0.695591 0.042 Uiso calc U . R 1 . .
C C18 0.1827(2) 0.61124(6) 0.68699(14) 0.0296(3) Uani d . . . 1 . .
C C19 0.31327(18) 0.61647(5) 0.61367(13) 0.0227(3) Uani d . . . 1 . .
C C20 0.4511(2) 0.64599(6) 0.65821(14) 0.0299(3) Uani d . . . 1 . .
H H8 0.5411 0.648634 0.609816 0.036 Uiso calc U . R 1 . .
C C21 0.4584(2) 0.67170(7) 0.77297(16) 0.0420(4) Uani d . . . 1 . .
H H9 0.553007 0.691819 0.80265 0.05 Uiso calc U . R 1 . .
C C22 0.3281(3) 0.66799(7) 0.84367(16) 0.0493(5) Uani d . . . 1 . .
H H10 0.331818 0.686222 0.921151 0.059 Uiso calc U . R 1 . .
C C23 0.1921(3) 0.63763(7) 0.80152(16) 0.0434(4) Uani d . . . 1 . .
H H11 0.103626 0.634706 0.851382 0.052 Uiso calc U . R 1 . .
C C24 -0.10408(18) 0.68859(6) 0.50355(15) 0.0299(3) Uani d . . . 1 . .
H H13 -0.192971 0.664857 0.48222 0.036 Uiso calc U . R 1 . .
C C25 -0.12061(19) 0.72808(6) 0.59372(16) 0.0316(3) Uani d . . . 1 . .
H H17 -0.219171 0.730316 0.632627 0.038 Uiso calc U . R 1 . .
C C26 0.00434(19) 0.76315(6) 0.62546(14) 0.0283(3) Uani d . . . 1 . .
H H14 -0.00647 0.789233 0.687545 0.034 Uiso calc U . R 1 . .
C C27 0.42403(19) 0.75237(6) 0.44271(14) 0.0278(3) Uani d . . . 1 . .
H H16 0.519594 0.750129 0.40017 0.033 Uiso calc U . R 1 . .

loop_
_atom_site_aniso_label
_atom_site_aniso_U_11
_atom_site_aniso_U_22
_atom_site_aniso_U_33
_atom_site_aniso_U_12
_atom_site_aniso_U_13
_atom_site_aniso_U_23
S1 0.01995(17) 0.01792(17) 0.02479(18) -0.00105(11) 0.00618(12) -0.00043(12)
O1 0.0228(5) 0.0239(5) 0.0307(5) 0.0018(4) 0.0030(4) 0.0011(4)
O2 0.0267(5) 0.0232(5) 0.0327(5) -0.0059(4) 0.0107(4) -0.0008(4)
N1 0.0272(6) 0.0158(5) 0.0269(6) -0.0005(4) 0.0097(5) -0.0006(4)
N2 0.0314(6) 0.0179(5) 0.0232(6) 0.0002(5) 0.0054(5) 0.0012(4)
C1 0.0314(8) 0.0398(9) 0.0398(9) 0.0005(7) 0.0037(7) -0.0151(7)
C2 0.0229(7) 0.0286(7) 0.0325(8) 0.0030(6) 0.0073(6) -0.0093(6)
C3 0.0312(7) 0.0305(8) 0.0268(7) 0.0053(6) 0.0040(6) -0.0006(6)
C4 0.0295(7) 0.0211(7) 0.0299(7) 0.0018(6) 0.0066(6) 0.0015(6)
C5 0.0211(6) 0.0192(6) 0.0252(7) 0.0004(5) 0.0074(5) -0.0029(5)
C6 0.0220(6) 0.0171(6) 0.0226(7) -0.0002(5) 0.0049(5) 0.0001(5)
C7 0.0231(7) 0.0179(6) 0.0304(7) -0.0012(5) 0.0016(5) -0.0034(5)
C8 0.0262(7) 0.0218(7) 0.0295(7) 0.0010(5) -0.0039(5) -0.0025(6)
C9 0.0267(7) 0.0194(6) 0.0271(7) 0.0040(5) -0.0015(5) 0.0012(5)
C10 0.0276(7) 0.0173(6) 0.0213(6) 0.0038(5) 0.0012(5) 0.0033(5)
C11 0.0317(7) 0.0171(6) 0.0231(7) 0.0033(5) 0.0034(5) 0.0026(5)
C12 0.0395(8) 0.0192(7) 0.0260(7) -0.0012(6) 0.0055(6) -0.0033(5)
C13 0.0367(8) 0.0225(7) 0.0341(8) -0.0080(6) 0.0076(6) -0.0038(6)
C14 0.0291(7) 0.0215(7) 0.0354(8) -0.0029(6) 0.0110(6) -0.0045(6)
C15 0.0281(7) 0.0216(7) 0.0283(7) -0.0007(5) 0.0084(6) 0.0005(5)
C16 0.0223(7) 0.0190(7) 0.0565(10) -0.0014(5) 0.0101(7) 0.0023(7)
C17 0.0362(8) 0.0236(7) 0.0502(10) 0.0040(6) 0.0248(7) 0.0081(7)
C18 0.0419(9) 0.0209(7) 0.0279(7) 0.0083(6) 0.0121(6) 0.0064(6)
C19 0.0296(7) 0.0165(6) 0.0219(6) 0.0049(5) 0.0027(5) 0.0019(5)
C20 0.0361(8) 0.0224(7) 0.0292(8) 0.0024(6) -0.0045(6) -0.0009(6)
C21 0.0601(11) 0.0287(8) 0.0326(9) 0.0055(8) -0.0150(8) -0.0055(7)
C22 0.0899(15) 0.0328(9) 0.0230(8) 0.0175(10) -0.0025(9) -0.0050(7)
C23 0.0711(12) 0.0340(9) 0.0283(8) 0.0187(9) 0.0202(8) 0.0070(7)
C24 0.0244(7) 0.0227(7) 0.0419(9) 0.0021(5) 0.0005(6) 0.0011(6)
C25 0.0285(7) 0.0267(7) 0.0410(9) 0.0064(6) 0.0095(6) 0.0029(6)
C26 0.0354(8) 0.0213(7) 0.0292(7) 0.0066(6) 0.0081(6) 0.0007(6)
C27 0.0338(8) 0.0218(7) 0.0293(7) -0.0029(6) 0.0101(6) 0.0008(6)

loop_
_atom_type_symbol
_atom_type_description
_atom_type_scat_dispersion_real
_atom_type_scat_dispersion_imag
_atom_type_scat_source
C C 0.0181 0.0091 'International Tables Vol C Tables 4.2.6.8 and 6.1.1.4'
H H 0.0000 0.0000 'International Tables Vol C Tables 4.2.6.8 and 6.1.1.4'
N N 0.0311 0.0180 'International Tables Vol C Tables 4.2.6.8 and 6.1.1.4'
O O 0.0492 0.0322 'International Tables Vol C Tables 4.2.6.8 and 6.1.1.4'
S S 0.3331 0.5567 'International Tables Vol C Tables 4.2.6.8 and 6.1.1.4'

loop_
_geom_angle_atom_site_label_1
_geom_angle_atom_site_label_2
_geom_angle_atom_site_label_3
_geom_angle_site_symmetry_1
_geom_angle_site_symmetry_3
_geom_angle
_geom_angle_publ_flag
O1 S1 O2 . . 120.02(6) ?
O1 S1 N1 . . 108.33(6) ?
O2 S1 N1 . . 104.83(6) ?
O1 S1 C5 . . 106.59(6) ?
O2 S1 C5 . . 107.61(6) ?
N1 S1 C5 . . 109.14(6) ?
C6 N1 S1 . . 124.10(9) ?
C6 N1 H1A . . 117.9 ?
S1 N1 H1A . . 117.9 ?
C27 N2 C10 . . 118.20(12) ?
C2 C1 H1 . . 109.5 ?
C2 C1 H3 . . 109.5 ?
H1 C1 H3 . . 109.5 ?
C2 C1 H4 . . 109.5 ?
H1 C1 H4 . . 109.5 ?
H3 C1 H4 . . 109.5 ?
C14 C2 C3 . . 118.42(14) ?
C14 C2 C1 . . 121.07(14) ?
C3 C2 C1 . . 120.51(15) ?
C4 C3 C2 . . 121.18(14) ?
C4 C3 H22 . . 119.4 ?
C2 C3 H22 . . 119.4 ?
C3 C4 C5 . . 119.27(13) ?
C3 C4 H21 . . 120.4 ?
C5 C4 H21 . . 120.4 ?
C4 C5 C15 . . 120.70(13) ?
C4 C5 S1 . . 119.75(11) ?
C15 C5 S1 . . 119.55(11) ?
N1 C6 C19 . . 110.77(11) ?
N1 C6 C7 . . 111.86(11) ?
C19 C6 C7 . . 112.71(11) ?
N1 C6 H20 . . 107.0 ?
C19 C6 H20 . . 107.0 ?
C7 C6 H20 . . 107.0 ?
C16 C7 C6 . . 109.12(12) ?
C16 C7 C8 . . 110.76(12) ?
C6 C7 C8 . . 115.57(11) ?
C16 C7 H19 . . 107.0 ?
C6 C7 H19 . . 107.0 ?
C8 C7 H19 . . 107.0 ?
C9 C8 C7 . . 115.03(12) ?
C9 C8 H18 . . 108.5 ?
C7 C8 H18 . . 108.5 ?
C9 C8 H12 . . 108.5 ?
C7 C8 H12 . . 108.5 ?
H18 C8 H12 . . 107.5 ?
C24 C9 C10 . . 118.22(13) ?
C24 C9 C8 . . 119.73(13) ?
C10 C9 C8 . . 121.98(13) ?
N2 C10 C11 . . 121.11(13) ?
N2 C10 C9 . . 119.33(12) ?
C11 C10 C9 . . 119.56(13) ?
C12 C11 C26 . . 122.03(13) ?
C12 C11 C10 . . 118.20(13) ?
C26 C11 C10 . . 119.76(13) ?
C13 C12 C11 . . 119.70(13) ?
C13 C12 H15 . . 120.1 ?
C11 C12 H15 . . 120.2 ?
C12 C13 C27 . . 118.41(14) ?
C12 C13 H2 . . 120.8 ?
C27 C13 H2 . . 120.8 ?
C15 C14 C2 . . 121.45(14) ?
C15 C14 H5 . . 119.3 ?
C2 C14 H5 . . 119.3 ?
C14 C15 C5 . . 118.95(14) ?
C14 C15 H23 . . 120.5 ?
C5 C15 H23 . . 120.5 ?
C17 C16 C7 . . 121.29(14) ?
C17 C16 H6 . . 119.4 ?
C7 C16 H6 . . 119.4 ?
C16 C17 C18 . . 121.91(14) ?
C16 C17 H7 . . 119.0 ?
C18 C17 H7 . . 119.0 ?
C23 C18 C19 . . 118.81(16) ?
C23 C18 C17 . . 122.28(15) ?
C19 C18 C17 . . 118.89(14) ?
C20 C19 C18 . . 119.64(14) ?
C20 C19 C6 . . 122.71(13) ?
C18 C19 C6 . . 117.61(13) ?
C19 C20 C21 . . 120.58(16) ?
C19 C20 H8 . . 119.7 ?
C21 C20 H8 . . 119.7 ?
C22 C21 C20 . . 119.98(17) ?
C22 C21 H9 . . 120.0 ?
C20 C21 H9 . . 120.0 ?
C21 C22 C23 . . 119.86(16) ?
C21 C22 H10 . . 120.1 ?
C23 C22 H10 . . 120.1 ?
C22 C23 C18 . . 121.09(17) ?
C22 C23 H11 . . 119.5 ?
C18 C23 H11 . . 119.5 ?
C9 C24 C25 . . 122.09(14) ?
C9 C24 H13 . . 119.0 ?
C25 C24 H13 . . 119.0 ?
C26 C25 C24 . . 120.35(14) ?
C26 C25 H17 . . 119.8 ?
C24 C25 H17 . . 119.8 ?
C25 C26 C11 . . 119.92(14) ?
C25 C26 H14 . . 120.0 ?
C11 C26 H14 . . 120.0 ?
N2 C27 C13 . . 124.36(14) ?
N2 C27 H16 . . 117.8 ?
C13 C27 H16 . . 117.8 ?

loop_
_geom_bond_atom_site_label_1
_geom_bond_atom_site_label_2
_geom_bond_site_symmetry_2
_geom_bond_distance
_geom_bond_publ_flag
S1 O1 . 1.4359(10) ?
S1 O2 . 1.4391(10) ?
S1 N1 . 1.5991(11) ?
S1 C5 . 1.7663(14) ?
N1 C6 . 1.4581(16) ?
N1 H1A . 0.88 ?
N2 C27 . 1.3186(19) ?
N2 C10 . 1.3736(18) ?
C1 C2 . 1.509(2) ?
C1 H1 . 0.98 ?
C1 H3 . 0.98 ?
C1 H4 . 0.98 ?
C2 C14 . 1.392(2) ?
C2 C3 . 1.395(2) ?
C3 C4 . 1.387(2) ?
C3 H22 . 0.95 ?
C4 C5 . 1.389(2) ?
C4 H21 . 0.95 ?
C5 C15 . 1.3952(19) ?
C6 C19 . 1.5209(19) ?
C6 C7 . 1.5393(19) ?
C6 H20 . 1.0 ?
C7 C16 . 1.507(2) ?
C7 C8 . 1.5618(19) ?
C7 H19 . 1.0 ?
C8 C9 . 1.5111(19) ?
C8 H18 . 0.99 ?
C8 H12 . 0.99 ?
C9 C24 . 1.380(2) ?
C9 C10 . 1.427(2) ?
C10 C11 . 1.4265(19) ?
C11 C12 . 1.411(2) ?
C11 C26 . 1.415(2) ?
C12 C13 . 1.366(2) ?
C12 H15 . 0.95 ?
C13 C27 . 1.408(2) ?
C13 H2 . 0.95 ?
C14 C15 . 1.386(2) ?
C14 H5 . 0.95 ?
C15 H23 . 0.95 ?
C16 C17 . 1.326(3) ?
C16 H6 . 0.95 ?
C17 C18 . 1.461(2) ?
C17 H7 . 0.95 ?
C18 C23 . 1.396(2) ?
C18 C19 . 1.403(2) ?
C19 C20 . 1.390(2) ?
C20 C21 . 1.391(2) ?
C20 H8 . 0.95 ?
C21 C22 . 1.379(3) ?
C21 H9 . 0.95 ?
C22 C23 . 1.384(3) ?
C22 H10 . 0.95 ?
C23 H11 . 0.95 ?
C24 C25 . 1.409(2) ?
C24 H13 . 0.95 ?
C25 C26 . 1.366(2) ?
C25 H17 . 0.95 ?
C26 H14 . 0.95 ?
C27 H16 . 0.95 ?

loop_
_geom_hbond_atom_site_label_D
_geom_hbond_atom_site_label_H
_geom_hbond_atom_site_label_A
_geom_hbond_site_symmetry_A
_geom_hbond_distance_DH
_geom_hbond_distance_HA
_geom_hbond_distance_DA
_geom_hbond_angle_DHA
_geom_hbond_publ_flag
N1 H1A N2 . 0.88 2.06 2.8681(16) 151.9 ?
C6 H20 O1 3_666 1.00 2.39 3.3789(16) 169.1 ?

loop_
_geom_torsion_atom_site_label_1
_geom_torsion_atom_site_label_2
_geom_torsion_atom_site_label_3
_geom_torsion_atom_site_label_4
_geom_torsion_site_symmetry_1
_geom_torsion_site_symmetry_2
_geom_torsion_site_symmetry_3
_geom_torsion_site_symmetry_4
_geom_torsion
_geom_torsion_publ_flag
O1 S1 N1 C6 . . . . -44.67(12) ?
O2 S1 N1 C6 . . . . -173.94(11) ?
C5 S1 N1 C6 . . . . 71.02(12) ?
C14 C2 C3 C4 . . . . -1.7(2) ?
C1 C2 C3 C4 . . . . 178.66(13) ?
C2 C3 C4 C5 . . . . 0.5(2) ?
C3 C4 C5 C15 . . . . 0.9(2) ?
C3 C4 C5 S1 . . . . -179.22(11) ?
O1 S1 C5 C4 . . . . -156.54(11) ?
O2 S1 C5 C4 . . . . -26.57(13) ?
N1 S1 C5 C4 . . . . 86.66(12) ?
O1 S1 C5 C15 . . . . 23.36(12) ?
O2 S1 C5 C15 . . . . 153.33(11) ?
N1 S1 C5 C15 . . . . -93.44(12) ?
S1 N1 C6 C19 . . . . 129.04(11) ?
S1 N1 C6 C7 . . . . -104.30(12) ?
N1 C6 C7 C16 . . . . -173.82(11) ?
C19 C6 C7 C16 . . . . -48.23(15) ?
N1 C6 C7 C8 . . . . -48.25(16) ?
C19 C6 C7 C8 . . . . 77.35(15) ?
C16 C7 C8 C9 . . . . 59.12(16) ?
C6 C7 C8 C9 . . . . -65.61(16) ?
C7 C8 C9 C24 . . . . -84.78(16) ?
C7 C8 C9 C10 . . . . 92.18(16) ?
C27 N2 C10 C11 . . . . 1.22(19) ?
C27 N2 C10 C9 . . . . -178.42(13) ?
C24 C9 C10 N2 . . . . -176.92(13) ?
C8 C9 C10 N2 . . . . 6.1(2) ?
C24 C9 C10 C11 . . . . 3.4(2) ?
C8 C9 C10 C11 . . . . -173.57(12) ?
N2 C10 C11 C12 . . . . -1.8(2) ?
C9 C10 C11 C12 . . . . 177.88(13) ?
N2 C10 C11 C26 . . . . 178.81(13) ?
C9 C10 C11 C26 . . . . -1.6(2) ?
C26 C11 C12 C13 . . . . -179.39(14) ?
C10 C11 C12 C13 . . . . 1.2(2) ?
C11 C12 C13 C27 . . . . -0.2(2) ?
C3 C2 C14 C15 . . . . 1.7(2) ?
C1 C2 C14 C15 . . . . -178.69(13) ?
C2 C14 C15 C5 . . . . -0.4(2) ?
C4 C5 C15 C14 . . . . -0.9(2) ?
S1 C5 C15 C14 . . . . 179.19(11) ?
C6 C7 C16 C17 . . . . 32.92(19) ?
C8 C7 C16 C17 . . . . -95.39(17) ?
C7 C16 C17 C18 . . . . -0.4(2) ?
C16 C17 C18 C23 . . . . 160.79(15) ?
C16 C17 C18 C19 . . . . -17.2(2) ?
C23 C18 C19 C20 . . . . 2.3(2) ?
C17 C18 C19 C20 . . . . -179.55(13) ?
C23 C18 C19 C6 . . . . -179.66(13) ?
C17 C18 C19 C6 . . . . -1.56(19) ?
N1 C6 C19 C20 . . . . -21.28(18) ?
C7 C6 C19 C20 . . . . -147.47(13) ?
N1 C6 C19 C18 . . . . 160.79(12) ?
C7 C6 C19 C18 . . . . 34.61(17) ?
C18 C19 C20 C21 . . . . -2.0(2) ?
C6 C19 C20 C21 . . . . -179.88(13) ?
C19 C20 C21 C22 . . . . 0.1(2) ?
C20 C21 C22 C23 . . . . 1.5(3) ?
C21 C22 C23 C18 . . . . -1.1(3) ?
C19 C18 C23 C22 . . . . -0.8(2) ?
C17 C18 C23 C22 . . . . -178.84(15) ?
C10 C9 C24 C25 . . . . -3.1(2) ?
C8 C9 C24 C25 . . . . 174.03(14) ?
C9 C24 C25 C26 . . . . 0.7(2) ?
C24 C25 C26 C11 . . . . 1.3(2) ?
C12 C11 C26 C25 . . . . 179.75(14) ?
C10 C11 C26 C25 . . . . -0.8(2) ?
C10 N2 C27 C13 . . . . -0.1(2) ?
C12 C13 C27 N2 . . . . -0.4(2) ?
